data_1520368
loop_
_publ_author_name
'Holliman, Peter J.'
'Horton, Peter N.'
'Hursthouse, Michael B.'

_publ_section_title
;
 C12H13NO2
;
_journal_name_full 'Crystal Structure Report Archive'
_journal_page_first 718
_journal_year 2009
_chemical_formula_sum 'C12 H13 N O2'
_chemical_formula_weight 203.23
_space_group_IT_number 60
_symmetry_cell_setting orthorhombic
_symmetry_space_group_name_Hall '-P 2n 2ab'
_symmetry_space_group_name_H-M 'P b c n'
_atom_sites_solution_hydrogens geom
_atom_sites_solution_primary direct
_atom_sites_solution_secondary difmap
_cell_angle_alpha 90.00
_cell_angle_beta 90.00
_cell_angle_gamma 90.00
_cell_formula_units_Z 16
_cell_length_a 39.9227(15)
_cell_length_b 8.3170(3)
_cell_length_c 12.9213(5)
_cell_measurement_reflns_used 4949
_cell_measurement_temperature 120(2)
_cell_measurement_theta_max 27.485
_cell_measurement_theta_min 2.910
_cell_volume 4290.4(3)
_computing_cell_refinement 'DENZO (Otwinowski & Minor, 1997) & COLLECT (Hooft, R.W.W., 1998)'
_computing_data_collection 'COLLECT (Hooft, R.W.W., 1998)'
_computing_data_reduction 'DENZO (Otwinowski & Minor, 1997) & COLLECT (Hooft, R.W.W., 1998)'
_computing_molecular_graphics 'ORTEP3 for Windows (Farrugia, 1997)'
_computing_publication_material 'WinGX (Farrugia, 1999)'
_computing_structure_refinement 'SHELXL-97 (Sheldrick, 2008)'
_computing_structure_solution 'SHELXS-97 (Sheldrick, 2008)'
_diffrn_ambient_temperature 120(2)
_diffrn_measured_fraction_theta_full 0.986
_diffrn_measured_fraction_theta_max 0.986
_diffrn_measurement_device_type 'Bruker-Nonius APEX II CCD camera on \k-goniostat'
_diffrn_measurement_method '\f & \w scans'
_diffrn_radiation_monochromator '10cm confocal mirrors'
_diffrn_radiation_source 'Bruker-Nonius FR591 rotating anode'
_diffrn_radiation_type MoK\a
_diffrn_radiation_wavelength 0.71073
_diffrn_reflns_av_R_equivalents 0.0637
_diffrn_reflns_av_sigmaI/netI 0.0543
_diffrn_reflns_limit_h_max 51
_diffrn_reflns_limit_h_min -51
_diffrn_reflns_limit_k_max 10
_diffrn_reflns_limit_k_min -9
_diffrn_reflns_limit_l_max 16
_diffrn_reflns_limit_l_min -16
_diffrn_reflns_number 22351
_diffrn_reflns_theta_full 27.48
_diffrn_reflns_theta_max 27.48
_diffrn_reflns_theta_min 2.96
_exptl_absorpt_coefficient_mu 0.086
_exptl_absorpt_correction_T_max 0.9966
_exptl_absorpt_correction_T_min 0.9864
_exptl_absorpt_correction_type multi-scan
_exptl_absorpt_process_details 'SADABS 2007/2 (Sheldrick, G.M., 2007)'
_exptl_crystal_colour Orange
_exptl_crystal_density_diffrn 1.259
_exptl_crystal_density_method 'not measured'
_exptl_crystal_description 'Cut Slab'
_exptl_crystal_F_000 1728
_exptl_crystal_size_max 0.16
_exptl_crystal_size_mid 0.14
_exptl_crystal_size_min 0.04
_refine_diff_density_max 0.288
_refine_diff_density_min -0.319
_refine_diff_density_rms 0.063
_refine_ls_extinction_method none
_refine_ls_goodness_of_fit_ref 1.103
_refine_ls_hydrogen_treatment constr
_refine_ls_matrix_type full
_refine_ls_number_parameters 279
_refine_ls_number_reflns 4862
_refine_ls_number_restraints 0
_refine_ls_restrained_S_all 1.103
_refine_ls_R_factor_all 0.1007
_refine_ls_R_factor_gt 0.0711
_refine_ls_shift/su_max 0.000
_refine_ls_shift/su_mean 0.000
_refine_ls_structure_factor_coef Fsqd
_refine_ls_weighting_details 'calc w=1/[\s^2^(Fo^2^)+(0.0078P)^2^+7.5015P] where P=(Fo^2^+2Fc^2^)/3'
_refine_ls_weighting_scheme calc
_refine_ls_wR_factor_gt 0.1292
_refine_ls_wR_factor_ref 0.1450
_reflns_number_gt 3702
_reflns_number_total 4862
_reflns_threshold_expression >2sigma(I)
_cod_data_source_file eCrystal-718.cif
_cod_data_source_block 2009src0583
_cod_depositor_comments
;
Citation :
Holliman, Peter J. and Horton, Peter N. and 
Hursthouse, Michael B. (2009) 
University of Southampton, Crystal Structure Report Archive. 
(doi:10.5258/ecrystals/718)

More at:
http://ecrystals.chem.soton.ac.uk/718/
;
_cod_original_sg_symbol_H-M Pbcn
_cod_database_code 1520368

loop_
_symmetry_equiv_pos_as_xyz
'x, y, z'
'-x+1/2, -y+1/2, z+1/2'
'-x, y, -z+1/2'
'x+1/2, -y+1/2, -z'
'-x, -y, -z'
'x-1/2, y-1/2, -z-1/2'
'x, -y, z-1/2'
'-x-1/2, y-1/2, z'

loop_
_atom_site_label
_atom_site_type_symbol
_atom_site_fract_x
_atom_site_fract_y
_atom_site_fract_z
_atom_site_U_iso_or_equiv
_atom_site_adp_type
_atom_site_occupancy
_atom_site_symmetry_multiplicity
_atom_site_calc_flag
_atom_site_refinement_flags
_atom_site_disorder_assembly
_atom_site_disorder_group
C1 C 0.02512(6) 0.0350(3) 0.37621(19) 0.0221(5) Uani 1 1 d . . .
C2 C 0.04347(6) 0.0630(3) 0.27806(18) 0.0210(5) Uani 1 1 d . . .
C3 C 0.04811(6) 0.2217(3) 0.24451(18) 0.0206(5) Uani 1 1 d . . .
H3 H 0.0399 0.3098 0.2839 0.025 Uiso 1 1 calc R . .
C4 C 0.06487(5) 0.2461(3) 0.15272(18) 0.0196(5) Uani 1 1 d . . .
C5 C 0.07691(6) 0.1154(3) 0.09595(18) 0.0208(5) Uani 1 1 d . . .
C6 C 0.07244(6) -0.0416(3) 0.12765(19) 0.0251(5) Uani 1 1 d . . .
H6 H 0.0807 -0.1293 0.0880 0.030 Uiso 1 1 calc R . .
C7 C 0.05536(6) -0.0660(3) 0.2199(2) 0.0262(6) Uani 1 1 d . . .
H7 H 0.0517 -0.1726 0.2438 0.031 Uiso 1 1 calc R . .
C8 C 0.07385(6) 0.3972(3) 0.09385(18) 0.0206(5) Uani 1 1 d . . .
C9 C 0.09311(6) 0.3227(3) 0.00420(19) 0.0229(5) Uani 1 1 d . . .
C10 C 0.11043(7) 0.4200(3) -0.0753(2) 0.0329(6) Uani 1 1 d . . .
H10A H 0.1298 0.4740 -0.0441 0.049 Uiso 1 1 calc R . .
H10B H 0.0949 0.5007 -0.1030 0.049 Uiso 1 1 calc R . .
H10C H 0.1181 0.3498 -0.1315 0.049 Uiso 1 1 calc R . .
C11 C 0.09642(6) 0.5113(3) 0.15534(19) 0.0252(5) Uani 1 1 d . . .
H11A H 0.0836 0.5595 0.2120 0.038 Uiso 1 1 calc R . .
H11B H 0.1047 0.5963 0.1095 0.038 Uiso 1 1 calc R . .
H11C H 0.1154 0.4510 0.1838 0.038 Uiso 1 1 calc R . .
C12 C 0.04269(6) 0.4862(3) 0.0543(2) 0.0291(6) Uani 1 1 d . . .
H12A H 0.0291 0.4130 0.0121 0.044 Uiso 1 1 calc R . .
H12B H 0.0496 0.5783 0.0122 0.044 Uiso 1 1 calc R . .
H12C H 0.0294 0.5240 0.1133 0.044 Uiso 1 1 calc R . .
N1 N 0.09402(5) 0.1670(3) 0.00510(15) 0.0231(4) Uani 1 1 d . . .
O1 O 0.01899(4) -0.1149(2) 0.39968(14) 0.0294(4) Uani 1 1 d . . .
H1 H 0.0071 -0.1187 0.4533 0.044 Uiso 1 1 calc R . .
O2 O 0.01628(4) 0.1496(2) 0.43165(13) 0.0282(4) Uani 1 1 d . . .
C21 C 0.14230(6) 0.1275(3) 0.37911(19) 0.0251(5) Uani 1 1 d . . .
C22 C 0.15877(6) 0.2051(3) 0.28795(18) 0.0208(5) Uani 1 1 d . . .
C23 C 0.17506(6) 0.3528(3) 0.30251(19) 0.0224(5) Uani 1 1 d . . .
H23 H 0.1768 0.3993 0.3695 0.027 Uiso 1 1 calc R . .
C24 C 0.18858(6) 0.4290(3) 0.21727(19) 0.0210(5) Uani 1 1 d . . .
C25 C 0.18627(6) 0.3604(3) 0.11901(18) 0.0209(5) Uani 1 1 d . . .
C26 C 0.17115(6) 0.2122(3) 0.10385(19) 0.0230(5) Uani 1 1 d . . .
H26 H 0.1703 0.1644 0.0371 0.028 Uiso 1 1 calc R . .
C27 C 0.15727(6) 0.1357(3) 0.18971(19) 0.0223(5) Uani 1 1 d . . .
H27 H 0.1466 0.0345 0.1812 0.027 Uiso 1 1 calc R . .
C28 C 0.20627(6) 0.5884(3) 0.2057(2) 0.0240(5) Uani 1 1 d . . .
C29 C 0.21137(6) 0.5881(3) 0.0886(2) 0.0274(6) Uani 1 1 d . . .
C30 C 0.22755(7) 0.7234(4) 0.0325(2) 0.0409(7) Uani 1 1 d . . .
H30A H 0.2305 0.6943 -0.0404 0.061 Uiso 1 1 calc R . .
H30B H 0.2495 0.7458 0.0634 0.061 Uiso 1 1 calc R . .
H30C H 0.2134 0.8193 0.0375 0.061 Uiso 1 1 calc R . .
C31 C 0.24006(6) 0.5920(3) 0.2634(2) 0.0298(6) Uani 1 1 d . . .
H31A H 0.2361 0.5825 0.3380 0.045 Uiso 1 1 calc R . .
H31B H 0.2516 0.6936 0.2488 0.045 Uiso 1 1 calc R . .
H31C H 0.2540 0.5020 0.2401 0.045 Uiso 1 1 calc R . .
C32 C 0.18431(7) 0.7296(3) 0.2405(3) 0.0374(7) Uani 1 1 d . . .
H32A H 0.1629 0.7265 0.2031 0.056 Uiso 1 1 calc R . .
H32B H 0.1958 0.8310 0.2255 0.056 Uiso 1 1 calc R . .
H32C H 0.1801 0.7214 0.3150 0.056 Uiso 1 1 calc R . .
N21 N 0.20042(5) 0.4610(3) 0.04136(16) 0.0274(5) Uani 1 1 d . . .
O21 O 0.12882(5) -0.0138(2) 0.35676(14) 0.0313(4) Uani 1 1 d . . .
H21 H 0.1187 -0.0493 0.4089 0.047 Uiso 1 1 calc R . .
O22 O 0.14099(5) 0.1888(2) 0.46467(15) 0.0398(5) Uani 1 1 d . . .

loop_
_atom_site_aniso_label
_atom_site_aniso_U_11
_atom_site_aniso_U_22
_atom_site_aniso_U_33
_atom_site_aniso_U_23
_atom_site_aniso_U_13
_atom_site_aniso_U_12
C1 0.0197(11) 0.0222(13) 0.0244(13) 0.0042(10) -0.0019(9) -0.0002(10)
C2 0.0197(11) 0.0225(13) 0.0209(12) 0.0032(10) 0.0017(9) 0.0002(10)
C3 0.0208(11) 0.0194(12) 0.0218(12) -0.0025(10) 0.0002(9) 0.0032(9)
C4 0.0176(11) 0.0200(12) 0.0213(12) 0.0005(9) -0.0007(9) 0.0030(9)
C5 0.0171(11) 0.0241(12) 0.0211(12) -0.0013(10) 0.0000(9) 0.0008(10)
C6 0.0266(12) 0.0201(12) 0.0287(13) -0.0038(10) 0.0046(10) 0.0014(10)
C7 0.0279(13) 0.0190(13) 0.0316(14) 0.0023(10) 0.0017(10) -0.0004(10)
C8 0.0230(12) 0.0179(11) 0.0208(12) 0.0010(9) -0.0002(9) 0.0011(10)
C9 0.0230(12) 0.0251(13) 0.0205(12) 0.0017(10) -0.0039(9) 0.0018(10)
C10 0.0415(16) 0.0325(15) 0.0246(14) 0.0043(12) 0.0080(11) 0.0001(13)
C11 0.0283(12) 0.0212(13) 0.0261(13) -0.0009(10) -0.0011(10) 0.0011(11)
C12 0.0275(13) 0.0271(14) 0.0327(14) 0.0072(11) -0.0024(11) 0.0028(11)
N1 0.0228(10) 0.0264(11) 0.0200(10) -0.0001(9) 0.0006(8) 0.0013(9)
O1 0.0318(10) 0.0264(10) 0.0299(10) 0.0056(8) 0.0085(8) -0.0005(8)
O2 0.0325(10) 0.0275(10) 0.0245(9) 0.0005(8) 0.0051(8) -0.0006(8)
C21 0.0248(12) 0.0241(13) 0.0263(13) 0.0033(11) 0.0015(10) 0.0010(11)
C22 0.0199(11) 0.0192(12) 0.0234(12) 0.0022(10) 0.0019(9) 0.0007(9)
C23 0.0205(11) 0.0245(13) 0.0223(12) -0.0028(10) -0.0005(9) 0.0033(10)
C24 0.0166(11) 0.0187(12) 0.0277(13) -0.0004(10) 0.0009(9) 0.0025(9)
C25 0.0168(11) 0.0222(12) 0.0237(12) 0.0029(10) 0.0014(9) 0.0020(10)
C26 0.0226(11) 0.0242(12) 0.0220(12) -0.0019(10) -0.0011(10) 0.0021(10)
C27 0.0204(11) 0.0181(12) 0.0283(13) 0.0015(10) -0.0008(10) 0.0009(10)
C28 0.0201(11) 0.0208(12) 0.0311(13) 0.0014(10) 0.0008(10) 0.0009(10)
C29 0.0218(12) 0.0295(14) 0.0307(14) 0.0074(11) -0.0017(10) -0.0021(11)
C30 0.0422(16) 0.0396(17) 0.0409(17) 0.0116(14) -0.0047(13) -0.0170(14)
C31 0.0264(13) 0.0285(14) 0.0345(15) 0.0008(12) -0.0015(11) -0.0029(11)
C32 0.0314(14) 0.0217(14) 0.0590(19) -0.0020(13) 0.0036(13) -0.0013(12)
N21 0.0247(11) 0.0315(12) 0.0259(11) 0.0079(10) -0.0014(9) -0.0037(9)
O21 0.0396(10) 0.0254(10) 0.0288(10) 0.0032(8) 0.0095(8) -0.0087(8)
O22 0.0559(13) 0.0372(12) 0.0262(10) -0.0029(9) 0.0104(9) -0.0125(10)

loop_
_atom_type_symbol
_atom_type_description
_atom_type_scat_dispersion_real
_atom_type_scat_dispersion_imag
_atom_type_scat_source
C C 0.0033 0.0016 'International Tables Vol C Tables 4.2.6.8 and 6.1.1.4'
H H 0.0000 0.0000 'International Tables Vol C Tables 4.2.6.8 and 6.1.1.4'
N N 0.0061 0.0033 'International Tables Vol C Tables 4.2.6.8 and 6.1.1.4'
O O 0.0106 0.0060 'International Tables Vol C Tables 4.2.6.8 and 6.1.1.4'

loop_
_geom_angle_atom_site_label_1
_geom_angle_atom_site_label_2
_geom_angle_atom_site_label_3
_geom_angle
_geom_angle_site_symmetry_1
_geom_angle_site_symmetry_3
O2 C1 O1 123.0(2) . .
O2 C1 C2 120.8(2) . .
O1 C1 C2 116.2(2) . .
C7 C2 C3 120.9(2) . .
C7 C2 C1 120.6(2) . .
C3 C2 C1 118.5(2) . .
C4 C3 C2 118.0(2) . .
C4 C3 H3 121.0 . .
C2 C3 H3 121.0 . .
C3 C4 C5 120.3(2) . .
C3 C4 C8 132.2(2) . .
C5 C4 C8 107.51(19) . .
C6 C5 C4 122.4(2) . .
C6 C5 N1 126.3(2) . .
C4 C5 N1 111.3(2) . .
C5 C6 C7 117.2(2) . .
C5 C6 H6 121.4 . .
C7 C6 H6 121.4 . .
C6 C7 C2 121.2(2) . .
C6 C7 H7 119.4 . .
C2 C7 H7 119.4 . .
C4 C8 C9 99.47(18) . .
C4 C8 C11 113.2(2) . .
C9 C8 C11 110.48(19) . .
C4 C8 C12 112.09(19) . .
C9 C8 C12 110.6(2) . .
C11 C8 C12 110.5(2) . .
N1 C9 C10 122.7(2) . .
N1 C9 C8 114.5(2) . .
C10 C9 C8 122.8(2) . .
C9 C10 H10A 109.5 . .
C9 C10 H10B 109.5 . .
H10A C10 H10B 109.5 . .
C9 C10 H10C 109.5 . .
H10A C10 H10C 109.5 . .
H10B C10 H10C 109.5 . .
C8 C11 H11A 109.5 . .
C8 C11 H11B 109.5 . .
H11A C11 H11B 109.5 . .
C8 C11 H11C 109.5 . .
H11A C11 H11C 109.5 . .
H11B C11 H11C 109.5 . .
C8 C12 H12A 109.5 . .
C8 C12 H12B 109.5 . .
H12A C12 H12B 109.5 . .
C8 C12 H12C 109.5 . .
H12A C12 H12C 109.5 . .
H12B C12 H12C 109.5 . .
C9 N1 C5 107.2(2) . .
C1 O1 H1 109.5 . .
O22 C21 O21 123.5(2) . .
O22 C21 C22 123.5(2) . .
O21 C21 C22 112.9(2) . .
C27 C22 C23 120.2(2) . .
C27 C22 C21 121.3(2) . .
C23 C22 C21 118.4(2) . .
C24 C23 C22 118.4(2) . .
C24 C23 H23 120.8 . .
C22 C23 H23 120.8 . .
C23 C24 C25 120.8(2) . .
C23 C24 C28 131.7(2) . .
C25 C24 C28 107.5(2) . .
C26 C25 C24 121.4(2) . .
C26 C25 N21 126.6(2) . .
C24 C25 N21 112.0(2) . .
C25 C26 C27 117.8(2) . .
C25 C26 H26 121.1 . .
C27 C26 H26 121.1 . .
C26 C27 C22 121.2(2) . .
C26 C27 H27 119.4 . .
C22 C27 H27 119.4 . .
C24 C28 C29 99.1(2) . .
C24 C28 C32 112.1(2) . .
C29 C28 C32 111.6(2) . .
C24 C28 C31 112.2(2) . .
C29 C28 C31 111.3(2) . .
C32 C28 C31 110.1(2) . .
N21 C29 C30 122.3(2) . .
N21 C29 C28 115.1(2) . .
C30 C29 C28 122.7(2) . .
C29 C30 H30A 109.5 . .
C29 C30 H30B 109.5 . .
H30A C30 H30B 109.5 . .
C29 C30 H30C 109.5 . .
H30A C30 H30C 109.5 . .
H30B C30 H30C 109.5 . .
C28 C31 H31A 109.5 . .
C28 C31 H31B 109.5 . .
H31A C31 H31B 109.5 . .
C28 C31 H31C 109.5 . .
H31A C31 H31C 109.5 . .
H31B C31 H31C 109.5 . .
C28 C32 H32A 109.5 . .
C28 C32 H32B 109.5 . .
H32A C32 H32B 109.5 . .
C28 C32 H32C 109.5 . .
H32A C32 H32C 109.5 . .
H32B C32 H32C 109.5 . .
C29 N21 C25 106.3(2) . .
C21 O21 H21 109.5 . .

loop_
_geom_bond_atom_site_label_1
_geom_bond_atom_site_label_2
_geom_bond_distance
_geom_bond_site_symmetry_2
C1 O2 1.244(3) .
C1 O1 1.306(3) .
C1 C2 1.483(3) .
C2 C7 1.393(3) .
C2 C3 1.402(3) .
C3 C4 1.377(3) .
C3 H3 0.9500 .
C4 C5 1.397(3) .
C4 C8 1.512(3) .
C5 C6 1.380(3) .
C5 N1 1.424(3) .
C6 C7 1.388(3) .
C6 H6 0.9500 .
C7 H7 0.9500 .
C8 C9 1.522(3) .
C8 C11 1.531(3) .
C8 C12 1.535(3) .
C9 N1 1.296(3) .
C9 C10 1.480(3) .
C10 H10A 0.9800 .
C10 H10B 0.9800 .
C10 H10C 0.9800 .
C11 H11A 0.9800 .
C11 H11B 0.9800 .
C11 H11C 0.9800 .
C12 H12A 0.9800 .
C12 H12B 0.9800 .
C12 H12C 0.9800 .
O1 H1 0.8400 .
C21 O22 1.219(3) .
C21 O21 1.324(3) .
C21 C22 1.495(3) .
C22 C27 1.395(3) .
C22 C23 1.403(3) .
C23 C24 1.381(3) .
C23 H23 0.9500 .
C24 C25 1.395(3) .
C24 C28 1.510(3) .
C25 C26 1.386(3) .
C25 N21 1.424(3) .
C26 C27 1.394(3) .
C26 H26 0.9500 .
C27 H27 0.9500 .
C28 C29 1.526(4) .
C28 C32 1.532(4) .
C28 C31 1.542(3) .
C29 N21 1.296(3) .
C29 C30 1.487(4) .
C30 H30A 0.9800 .
C30 H30B 0.9800 .
C30 H30C 0.9800 .
C31 H31A 0.9800 .
C31 H31B 0.9800 .
C31 H31C 0.9800 .
C32 H32A 0.9800 .
C32 H32B 0.9800 .
C32 H32C 0.9800 .
O21 H21 0.8400 .

loop_
_geom_hbond_atom_site_label_D
_geom_hbond_atom_site_label_H
_geom_hbond_atom_site_label_A
_geom_hbond_distance_DH
_geom_hbond_distance_HA
_geom_hbond_distance_DA
_geom_hbond_angle_DHA
_geom_hbond_site_symmetry_A
O1 H1 O2 0.84 1.77 2.611(2) 173.4 5_556
O21 H21 N1 0.84 1.86 2.688(3) 167.1 7_556
